data_7713726
loop_
_publ_author_name
'K\<rikavov\'a, Radka'
'Romanovov\'a, Michaela'
'Jend\<zelovsk\'a, Zuzana'
'Majern\'ik, Martin'
'Masaryk, Luk\'a\<s'
'Zoufal\'y, Pavel'
'Milde, David'
'Moncol, Jan'
'Herchel, Radovan'
'Jed\<zelovsk\'y, Rastislav'
'Nemec, Ivan'

_publ_section_title
;
 Impact of central atom and halido ligand on structure, antiproliferative
 activity and selectivity of half-sandwich Ru(II) and Ir(III) complexes
 with a 1,3,4-thiadiazole-based ligand.
;
_journal_name_full 'Dalton Transactions'
_journal_paper_doi 10.1039/D3DT01696J
_journal_year 2023
_chemical_formula_sum 'C21 H21 F6 I N3 O P Ru S'
_chemical_formula_weight 736.41
_space_group_crystal_system triclinic
_space_group_IT_number 2
_space_group_name_Hall '-P 1'
_space_group_name_H-M_alt 'P -1'
_atom_sites_solution_hydrogens geom
_audit_creation_method SHELXL-2014/7
_audit_update_record
;
2023-05-31 deposited with the CCDC.	2023-08-10 downloaded from the CCDC.
;
_cell_angle_alpha 73.270(2)
_cell_angle_beta 75.493(2)
_cell_angle_gamma 78.754(2)
_cell_formula_units_Z 2
_cell_length_a 9.1768(2)
_cell_length_b 10.2321(2)
_cell_length_c 15.0893(2)
_cell_measurement_reflns_used 6223
_cell_measurement_temperature 293(2)
_cell_measurement_theta_max 68.256
_cell_measurement_theta_min 3.236
_cell_volume 1302.03(5)
_computing_structure_refinement 'SHELXL-2014/7 (Sheldrick, 2014)'
_diffrn_ambient_temperature 293(2)
_diffrn_measured_fraction_theta_full 0.998
_diffrn_measured_fraction_theta_max 0.993
_diffrn_measurement_device 'four-circle diffractometer'
_diffrn_measurement_device_type 'XtaLAB Synergy, Single source at home/near, HyPix3000'
_diffrn_measurement_method '\w scans'
_diffrn_radiation_type CuK\a
_diffrn_radiation_wavelength 1.54184
_diffrn_reflns_av_R_equivalents 0.0610
_diffrn_reflns_av_unetI/netI 0.0469
_diffrn_reflns_Laue_measured_fraction_full 0.998
_diffrn_reflns_Laue_measured_fraction_max 0.993
_diffrn_reflns_limit_h_max 11
_diffrn_reflns_limit_h_min -10
_diffrn_reflns_limit_k_max 12
_diffrn_reflns_limit_k_min -12
_diffrn_reflns_limit_l_max 18
_diffrn_reflns_limit_l_min -13
_diffrn_reflns_number 12025
_diffrn_reflns_point_group_measured_fraction_full 0.998
_diffrn_reflns_point_group_measured_fraction_max 0.993
_diffrn_reflns_theta_full 67.684
_diffrn_reflns_theta_max 68.251
_diffrn_reflns_theta_min 3.126
_exptl_absorpt_coefficient_mu 16.092
_exptl_absorpt_correction_T_max 0.410
_exptl_absorpt_correction_T_min 0.122
_exptl_absorpt_correction_type multi-scan
_exptl_absorpt_process_details
;
CrysAlisPro 1.171.42.49 (Rigaku Oxford Diffraction, 2022)
Analytical numeric absorption correction using a multifaceted crystal
model based on expressions derived by R.C. Clark & J.S. Reid.
(Clark, R. C. & Reid, J. S. (1995). Acta Cryst. A51, 887-897)
Empirical absorption correction using spherical harmonics,
implemented in SCALE3 ABSPACK scaling algorithm.
;
_exptl_crystal_colour yellow
_exptl_crystal_density_diffrn 1.878
_exptl_crystal_description prism
_exptl_crystal_F_000 716
_exptl_crystal_size_max 0.330
_exptl_crystal_size_mid 0.120
_exptl_crystal_size_min 0.080
_refine_diff_density_max 0.919
_refine_diff_density_min -0.755
_refine_diff_density_rms 0.109
_refine_ls_extinction_coef 0.00224(19)
_refine_ls_extinction_expression Fc^*^=kFc[1+0.001xFc^2^\l^3^/sin(2\q)]^-1/4^
_refine_ls_extinction_method 'SHELXL-2014/7 (Sheldrick 2014'
_refine_ls_goodness_of_fit_ref 1.077
_refine_ls_hydrogen_treatment constr
_refine_ls_matrix_type full
_refine_ls_number_parameters 320
_refine_ls_number_reflns 4723
_refine_ls_number_restraints 0
_refine_ls_restrained_S_all 1.077
_refine_ls_R_factor_all 0.0399
_refine_ls_R_factor_gt 0.0388
_refine_ls_shift/su_max 0.001
_refine_ls_shift/su_mean 0.000
_refine_ls_structure_factor_coef Fsqd
_refine_ls_weighting_details 'w=1/[\s^2^(Fo^2^)+(0.0733P)^2^+0.2872P] where P=(Fo^2^+2Fc^2^)/3'
_refine_ls_weighting_scheme calc
_refine_ls_wR_factor_gt 0.1101
_refine_ls_wR_factor_ref 0.1117
_reflns_Friedel_coverage 0.000
_reflns_number_gt 4453
_reflns_number_total 4723
_reflns_threshold_expression 'I > 2\s(I)'
_cod_data_source_file d3dt01696j2.cif
_cod_data_source_block 3
_cod_database_code 7713726
_shelx_shelxl_version_number 2014/7
_shelx_space_group_comment
;
The symmetry employed for this shelxl refinement is uniquely defined
by the following loop, which should always be used as a source of
symmetry information in preference to the above space-group names.
They are only intended as comments.
;
_shelx_estimated_absorpt_t_min 0.076
_shelx_estimated_absorpt_t_max 0.359

loop_
_space_group_symop_operation_xyz
'x, y, z'
'-x, -y, -z'

loop_
_atom_site_label
_atom_site_type_symbol
_atom_site_fract_x
_atom_site_fract_y
_atom_site_fract_z
_atom_site_U_iso_or_equiv
_atom_site_adp_type
_atom_site_occupancy
_atom_site_site_symmetry_order
_atom_site_calc_flag
_atom_site_refinement_flags_posn
_atom_site_refinement_flags_adp
_atom_site_refinement_flags_occupancy
_atom_site_disorder_assembly
_atom_site_disorder_group
Ru1 Ru 0.56745(3) 0.53129(2) 0.19336(2) 0.03944(13) Uani 1 1 d . . . . .
I1 I 0.78356(3) 0.43141(3) 0.06257(2) 0.06279(14) Uani 1 1 d . . . . .
S1 S 0.46873(12) 0.09469(9) 0.31121(7) 0.0513(2) Uani 1 1 d . . . . .
P1 P 0.25241(15) 0.25350(12) 0.53933(8) 0.0604(3) Uani 1 1 d . . . . .
N2 N 0.4860(4) 0.3450(3) 0.2277(2) 0.0446(6) Uani 1 1 d . . . . .
F3 F 0.3929(4) 0.1369(3) 0.5257(3) 0.0946(10) Uani 1 1 d . . . . .
N1 N 0.6932(4) 0.4018(3) 0.2935(2) 0.0432(6) Uani 1 1 d . . . . .
N3 N 0.3711(4) 0.3164(3) 0.1974(2) 0.0481(7) Uani 1 1 d . . . . .
O1 O 0.2100(5) -0.0009(3) 0.2700(3) 0.0843(11) Uani 1 1 d . . . . .
F4 F 0.2183(5) 0.1842(6) 0.6496(2) 0.1250(18) Uani 1 1 d . . . . .
F2 F 0.1463(5) 0.1582(5) 0.5274(3) 0.1177(14) Uani 1 1 d . . . . .
C16 C 0.6134(5) 0.7496(4) 0.1283(3) 0.0513(9) Uani 1 1 d . . . . .
C5 C 0.6645(4) 0.2688(4) 0.3260(2) 0.0448(7) Uani 1 1 d . . . . .
C6 C 0.5482(4) 0.2422(4) 0.2873(2) 0.0436(7) Uani 1 1 d . . . . .
F1 F 0.2910(6) 0.3198(4) 0.4309(3) 0.133(2) Uani 1 1 d . . . . .
C17 C 0.5711(5) 0.7269(4) 0.2268(3) 0.0503(8) Uani 1 1 d . . . . .
H17 H 0.6334 0.7476 0.2596 0.060 Uiso 1 1 calc R U . . .
F6 F 0.3585(5) 0.3441(5) 0.5574(3) 0.1203(14) Uani 1 1 d . . . . .
F5 F 0.1121(5) 0.3701(5) 0.5489(4) 0.1264(16) Uani 1 1 d . . . . .
C8 C 0.2253(5) 0.1331(4) 0.2238(3) 0.0542(9) Uani 1 1 d . . . . .
C15 C 0.5151(5) 0.7135(4) 0.0817(3) 0.0546(9) Uani 1 1 d . . . . .
H15 H 0.5421 0.7256 0.0164 0.065 Uiso 1 1 calc R U . . .
C1 C 0.7984(5) 0.4396(4) 0.3253(3) 0.0542(9) Uani 1 1 d . . . . .
H1 H 0.8191 0.5301 0.3035 0.065 Uiso 1 1 calc R U . . .
C7 C 0.3483(4) 0.1888(4) 0.2373(3) 0.0500(8) Uani 1 1 d . . . . .
C18 C 0.4330(5) 0.6721(4) 0.2776(3) 0.0553(9) Uani 1 1 d . . . . .
H18 H 0.4072 0.6573 0.3431 0.066 Uiso 1 1 calc R U . . .
C13 C 0.3363(5) 0.6405(4) 0.2306(3) 0.0589(10) Uani 1 1 d . . . . .
C14 C 0.3793(5) 0.6604(4) 0.1309(3) 0.0603(11) Uani 1 1 d . . . . .
H14 H 0.3177 0.6383 0.0984 0.072 Uiso 1 1 calc R U . . .
C4 C 0.7385(5) 0.1733(4) 0.3915(3) 0.0592(10) Uani 1 1 d . . . . .
H4 H 0.7155 0.0834 0.4138 0.071 Uiso 1 1 calc R U . . .
C2 C 0.8774(6) 0.3466(5) 0.3902(3) 0.0639(11) Uani 1 1 d . . . . .
H2 H 0.9504 0.3748 0.4111 0.077 Uiso 1 1 calc R U . . .
C19 C 0.7564(6) 0.8106(5) 0.0710(3) 0.0667(12) Uani 1 1 d . . . . .
H19 H 0.7860 0.7794 0.0126 0.080 Uiso 1 1 calc R U . . .
C11 C 0.1089(5) 0.1893(5) 0.1788(3) 0.0636(10) Uani 1 1 d . . . . .
H11 H 0.0925 0.2797 0.1434 0.076 Uiso 1 1 calc R U . . .
C3 C 0.8469(6) 0.2138(5) 0.4228(4) 0.0678(12) Uani 1 1 d . . . . .
H3 H 0.8992 0.1509 0.4660 0.081 Uiso 1 1 calc R U . . .
C12 C 0.1910(5) 0.5823(5) 0.2832(5) 0.0854(18) Uani 1 1 d . . . . .
H12A H 0.1910 0.4972 0.2683 0.128 Uiso 1 1 calc R U . . .
H12B H 0.1061 0.6467 0.2647 0.128 Uiso 1 1 calc R U . . .
H12C H 0.1834 0.5661 0.3500 0.128 Uiso 1 1 calc R U . . .
C10 C 0.0184(6) 0.0874(6) 0.1951(5) 0.0773(14) Uani 1 1 d . . . . .
H10 H -0.0683 0.0955 0.1715 0.093 Uiso 1 1 calc R U . . .
C21 C 0.8905(6) 0.7682(7) 0.1186(4) 0.0863(17) Uani 1 1 d . . . . .
H21A H 0.8607 0.7848 0.1805 0.129 Uiso 1 1 calc R U . . .
H21B H 0.9709 0.8208 0.0817 0.129 Uiso 1 1 calc R U . . .
H21C H 0.9252 0.6720 0.1240 0.129 Uiso 1 1 calc R U . . .
C9 C 0.0803(7) -0.0244(6) 0.2511(5) 0.0915(18) Uani 1 1 d . . . . .
H9 H 0.0406 -0.1075 0.2744 0.110 Uiso 1 1 calc R U . . .
C20 C 0.7162(10) 0.9669(7) 0.0431(8) 0.139(4) Uani 1 1 d . . . . .
H20A H 0.6333 0.9905 0.0107 0.209 Uiso 1 1 calc R U . . .
H20B H 0.8028 1.0075 0.0020 0.209 Uiso 1 1 calc R U . . .
H20C H 0.6873 1.0010 0.0989 0.209 Uiso 1 1 calc R U . . .

loop_
_atom_site_aniso_label
_atom_site_aniso_U_11
_atom_site_aniso_U_22
_atom_site_aniso_U_33
_atom_site_aniso_U_23
_atom_site_aniso_U_13
_atom_site_aniso_U_12
Ru1 0.03893(19) 0.03609(18) 0.04121(18) -0.00058(11) -0.01412(11) -0.00632(12)
I1 0.0594(2) 0.0716(2) 0.05164(19) -0.01548(13) -0.00686(13) -0.00129(15)
S1 0.0586(5) 0.0346(4) 0.0604(5) -0.0030(3) -0.0218(4) -0.0064(4)
P1 0.0676(7) 0.0587(6) 0.0528(5) -0.0139(4) -0.0124(5) -0.0040(5)
N2 0.0429(15) 0.0434(15) 0.0464(14) -0.0014(12) -0.0166(12) -0.0084(13)
F3 0.093(2) 0.0703(19) 0.101(2) -0.0039(16) -0.0282(19) 0.0175(17)
N1 0.0449(16) 0.0372(14) 0.0465(15) -0.0048(11) -0.0149(12) -0.0046(12)
N3 0.0482(17) 0.0441(16) 0.0546(16) -0.0022(13) -0.0216(14) -0.0133(14)
O1 0.077(2) 0.0481(17) 0.130(3) -0.0037(18) -0.037(2) -0.0205(16)
F4 0.116(3) 0.211(5) 0.0556(17) -0.010(2) -0.0135(18) -0.082(3)
F2 0.124(3) 0.108(3) 0.157(4) -0.040(3) -0.089(3) -0.013(2)
C16 0.060(2) 0.0372(17) 0.054(2) 0.0007(15) -0.0163(17) -0.0129(16)
C5 0.0461(19) 0.0413(17) 0.0459(17) -0.0071(14) -0.0154(15) -0.0012(15)
C6 0.0445(18) 0.0363(16) 0.0473(17) -0.0048(13) -0.0141(14) -0.0021(14)
F1 0.187(5) 0.096(3) 0.0613(18) 0.0046(17) -0.010(2) 0.048(3)
C17 0.059(2) 0.0350(17) 0.060(2) -0.0111(15) -0.0198(18) -0.0038(16)
F6 0.113(3) 0.116(3) 0.144(3) -0.048(3) 0.001(3) -0.056(3)
F5 0.088(3) 0.131(4) 0.159(4) -0.076(3) -0.008(3) 0.026(3)
C8 0.052(2) 0.0447(19) 0.069(2) -0.0134(17) -0.0135(18) -0.0142(17)
C15 0.070(3) 0.0404(18) 0.0500(19) 0.0065(15) -0.0295(18) -0.0056(18)
C1 0.056(2) 0.051(2) 0.062(2) -0.0088(17) -0.0278(19) -0.0098(18)
C7 0.047(2) 0.0455(19) 0.057(2) -0.0092(16) -0.0150(16) -0.0048(16)
C18 0.055(2) 0.0457(19) 0.053(2) -0.0073(16) -0.0046(17) 0.0056(17)
C13 0.042(2) 0.0405(19) 0.082(3) -0.0035(18) -0.0151(19) 0.0065(16)
C14 0.061(2) 0.0417(19) 0.081(3) 0.0025(18) -0.041(2) -0.0044(18)
C4 0.066(3) 0.0417(19) 0.069(2) -0.0001(17) -0.034(2) 0.0006(18)
C2 0.063(3) 0.061(2) 0.078(3) -0.013(2) -0.040(2) -0.006(2)
C19 0.074(3) 0.058(2) 0.065(2) -0.0024(19) -0.007(2) -0.031(2)
C11 0.054(2) 0.063(3) 0.076(3) -0.017(2) -0.020(2) -0.007(2)
C3 0.069(3) 0.062(3) 0.074(3) -0.003(2) -0.045(2) 0.006(2)
C12 0.045(2) 0.054(3) 0.134(5) -0.001(3) -0.008(3) 0.000(2)
C10 0.054(3) 0.076(3) 0.116(4) -0.036(3) -0.024(3) -0.013(2)
C21 0.063(3) 0.107(4) 0.093(4) -0.026(3) 0.001(3) -0.040(3)
C9 0.074(3) 0.066(3) 0.144(5) -0.029(3) -0.019(4) -0.032(3)
C20 0.120(6) 0.063(4) 0.201(9) 0.022(5) -0.010(6) -0.045(4)

loop_
_atom_type_symbol
_atom_type_description
_atom_type_scat_dispersion_real
_atom_type_scat_dispersion_imag
_atom_type_scat_source
C C 0.0181 0.0091 'International Tables Vol C Tables 4.2.6.8 and 6.1.1.4'
H H 0.0000 0.0000 'International Tables Vol C Tables 4.2.6.8 and 6.1.1.4'
N N 0.0311 0.0180 'International Tables Vol C Tables 4.2.6.8 and 6.1.1.4'
O O 0.0492 0.0322 'International Tables Vol C Tables 4.2.6.8 and 6.1.1.4'
F F 0.0727 0.0534 'International Tables Vol C Tables 4.2.6.8 and 6.1.1.4'
P P 0.2955 0.4335 'International Tables Vol C Tables 4.2.6.8 and 6.1.1.4'
Ru Ru 0.0552 3.2960 'International Tables Vol C Tables 4.2.6.8 and 6.1.1.4'
I I -0.3257 6.8362 'International Tables Vol C Tables 4.2.6.8 and 6.1.1.4'
S S 0.3331 0.5567 'International Tables Vol C Tables 4.2.6.8 and 6.1.1.4'

loop_
_geom_angle_atom_site_label_1
_geom_angle_atom_site_label_2
_geom_angle_atom_site_label_3
_geom_angle
_geom_angle_site_symmetry_1
_geom_angle_site_symmetry_3
_geom_angle_publ_flag
N2 Ru1 N1 76.09(11) . . ?
N2 Ru1 C18 113.48(15) . . ?
N1 Ru1 C18 99.00(14) . . ?
N2 Ru1 C15 126.81(14) . . ?
N1 Ru1 C15 156.06(14) . . ?
C18 Ru1 C15 79.13(16) . . ?
N2 Ru1 C14 97.61(14) . . ?
N1 Ru1 C14 161.47(16) . . ?
C18 Ru1 C14 67.15(18) . . ?
C15 Ru1 C14 37.32(16) . . ?
N2 Ru1 C17 150.16(14) . . ?
N1 Ru1 C17 97.01(13) . . ?
C18 Ru1 C17 38.00(16) . . ?
C15 Ru1 C17 66.69(15) . . ?
C14 Ru1 C17 79.70(16) . . ?
N2 Ru1 C13 91.88(14) . . ?
N1 Ru1 C13 124.33(15) . . ?
C18 Ru1 C13 37.03(18) . . ?
C15 Ru1 C13 67.37(17) . . ?
C14 Ru1 C13 37.57(19) . . ?
C17 Ru1 C13 67.77(16) . . ?
N2 Ru1 C16 164.36(14) . . ?
N1 Ru1 C16 119.51(13) . . ?
C18 Ru1 C16 67.49(15) . . ?
C15 Ru1 C16 37.60(15) . . ?
C14 Ru1 C16 67.94(15) . . ?
C17 Ru1 C16 36.69(15) . . ?
C13 Ru1 C16 80.22(16) . . ?
N2 Ru1 I1 85.76(9) . . ?
N1 Ru1 I1 85.93(9) . . ?
C18 Ru1 I1 160.75(11) . . ?
C15 Ru1 I1 88.81(13) . . ?
C14 Ru1 I1 111.25(14) . . ?
C17 Ru1 I1 123.15(11) . . ?
C13 Ru1 I1 148.14(13) . . ?
C16 Ru1 I1 93.83(11) . . ?
C6 S1 C7 86.64(18) . . ?
F1 P1 F2 92.3(3) . . ?
F1 P1 F5 89.2(3) . . ?
F2 P1 F5 89.9(3) . . ?
F1 P1 F6 90.9(3) . . ?
F2 P1 F6 176.7(3) . . ?
F5 P1 F6 90.8(3) . . ?
F1 P1 F4 178.3(3) . . ?
F2 P1 F4 88.4(2) . . ?
F5 P1 F4 92.3(3) . . ?
F6 P1 F4 88.3(2) . . ?
F1 P1 F3 88.9(2) . . ?
F2 P1 F3 89.1(2) . . ?
F5 P1 F3 177.8(3) . . ?
F6 P1 F3 90.2(3) . . ?
F4 P1 F3 89.6(3) . . ?
C6 N2 N3 115.3(3) . . ?
C6 N2 Ru1 117.3(3) . . ?
N3 N2 Ru1 127.4(2) . . ?
C1 N1 C5 118.4(3) . . ?
C1 N1 Ru1 125.6(3) . . ?
C5 N1 Ru1 116.0(2) . . ?
C7 N3 N2 109.6(3) . . ?
C8 O1 C9 105.2(4) . . ?
C17 C16 C15 117.3(4) . . ?
C17 C16 C19 122.7(4) . . ?
C15 C16 C19 119.9(4) . . ?
C17 C16 Ru1 70.35(19) . . ?
C15 C16 Ru1 69.2(2) . . ?
C19 C16 Ru1 132.0(3) . . ?
N1 C5 C4 122.1(4) . . ?
N1 C5 C6 112.8(3) . . ?
C4 C5 C6 125.1(4) . . ?
N2 C6 C5 117.7(3) . . ?
N2 C6 S1 112.7(3) . . ?
C5 C6 S1 129.6(3) . . ?
C16 C17 C18 120.7(4) . . ?
C16 C17 Ru1 73.0(2) . . ?
C18 C17 Ru1 70.2(2) . . ?
C11 C8 O1 109.6(4) . . ?
C11 C8 C7 133.2(4) . . ?
O1 C8 C7 116.9(4) . . ?
C14 C15 C16 122.3(4) . . ?
C14 C15 Ru1 71.6(2) . . ?
C16 C15 Ru1 73.2(2) . . ?
N1 C1 C2 121.6(4) . . ?
N3 C7 C8 121.6(3) . . ?
N3 C7 S1 115.7(3) . . ?
C8 C7 S1 122.6(3) . . ?
C13 C18 C17 121.2(4) . . ?
C13 C18 Ru1 72.5(3) . . ?
C17 C18 Ru1 71.8(2) . . ?
C18 C13 C14 118.7(4) . . ?
C18 C13 C12 121.8(5) . . ?
C14 C13 C12 119.5(5) . . ?
C18 C13 Ru1 70.5(2) . . ?
C14 C13 Ru1 70.5(2) . . ?
C12 C13 Ru1 129.3(3) . . ?
C15 C14 C13 119.8(4) . . ?
C15 C14 Ru1 71.1(2) . . ?
C13 C14 Ru1 71.9(2) . . ?
C3 C4 C5 118.6(4) . . ?
C3 C2 C1 119.4(4) . . ?
C21 C19 C16 115.0(4) . . ?
C21 C19 C20 111.6(6) . . ?
C16 C19 C20 107.9(5) . . ?
C8 C11 C10 107.5(4) . . ?
C2 C3 C4 119.8(4) . . ?
C9 C10 C11 106.4(5) . . ?
C10 C9 O1 111.2(5) . . ?

loop_
_geom_bond_atom_site_label_1
_geom_bond_atom_site_label_2
_geom_bond_distance
_geom_bond_site_symmetry_2
_geom_bond_publ_flag
Ru1 N2 2.063(3) . ?
Ru1 N1 2.120(3) . ?
Ru1 C18 2.189(4) . ?
Ru1 C15 2.190(3) . ?
Ru1 C14 2.196(4) . ?
Ru1 C17 2.209(4) . ?
Ru1 C13 2.214(4) . ?
Ru1 C16 2.243(3) . ?
Ru1 I1 2.6986(4) . ?
S1 C6 1.710(4) . ?
S1 C7 1.725(4) . ?
P1 F1 1.557(4) . ?
P1 F2 1.579(4) . ?
P1 F5 1.584(4) . ?
P1 F6 1.585(4) . ?
P1 F4 1.586(3) . ?
P1 F3 1.593(4) . ?
N2 C6 1.311(5) . ?
N2 N3 1.358(4) . ?
N1 C1 1.341(5) . ?
N1 C5 1.360(5) . ?
N3 C7 1.305(5) . ?
O1 C8 1.364(5) . ?
O1 C9 1.369(7) . ?
C16 C17 1.402(6) . ?
C16 C15 1.429(6) . ?
C16 C19 1.516(6) . ?
C5 C4 1.383(5) . ?
C5 C6 1.439(5) . ?
C17 C18 1.432(6) . ?
C8 C11 1.353(6) . ?
C8 C7 1.440(6) . ?
C15 C14 1.403(6) . ?
C1 C2 1.393(6) . ?
C18 C13 1.398(7) . ?
C13 C14 1.420(7) . ?
C13 C12 1.506(6) . ?
C4 C3 1.376(7) . ?
C2 C3 1.364(7) . ?
C19 C21 1.508(8) . ?
C19 C20 1.527(9) . ?
C11 C10 1.386(7) . ?
C10 C9 1.333(9) . ?
